data_1504935
loop_
_publ_author_name
'Wadumethrige, Shriya H.'
'Rathore, Rajendra'

_publ_section_title
;
 A facile synthesis of elusive alkoxy-substituted
 hexa-peri-hexabenzocoronene.
;
_journal_issue 22
_journal_name_full 'Organic letters'
_journal_page_first 5139
_journal_page_last 5142
_journal_paper_doi 10.1021/ol8020429
_journal_volume 10
_journal_year 2008
_chemical_formula_sum 'C48 H36 Cl6 O6'
_chemical_formula_weight 921.47
_chemical_name_systematic
; 
 ? 
;
_space_group_IT_number 13
_symmetry_cell_setting monoclinic
_symmetry_space_group_name_Hall '-P 2yc'
_symmetry_space_group_name_H-M 'P 1 2/c 1'
_atom_sites_solution_hydrogens geom
_atom_sites_solution_primary direct
_atom_sites_solution_secondary difmap
_audit_creation_method SHELXL-97
_cell_angle_alpha 90.00
_cell_angle_beta 105.136(5)
_cell_angle_gamma 90.00
_cell_formula_units_Z 8
_cell_length_a 35.377(4)
_cell_length_b 10.0059(12)
_cell_length_c 25.216(3)
_cell_measurement_reflns_used 5654
_cell_measurement_temperature 100(2)
_cell_measurement_theta_max 55
_cell_measurement_theta_min 4
_cell_volume 8616.3(18)
_computing_cell_refinement 'SAINT v7.23A (Bruker, 2005)'
_computing_data_collection 'APEX2 v2.1-4 (Bruker, 2007)'
_computing_data_reduction 'SADABS-2004/1 (Bruker, 2005)'
_computing_molecular_graphics 'XP v5.1 (Bruker, 1998)'
_computing_publication_material 'XCIF v6.12 (Bruker, 2001)'
_computing_structure_refinement 'SHELXL-97 v.97-2 (Sheldrick, 1993-1997)'
_computing_structure_solution 'XS/SHELXTL v6.12 (Bruker, 2001)'
_diffrn_ambient_temperature 100(2)
_diffrn_measured_fraction_theta_full 0.968
_diffrn_measured_fraction_theta_max 0.968
_diffrn_measurement_device_type 'Bruker APEX2 CCD detector'
_diffrn_measurement_method '\w scans'
_diffrn_radiation_monochromator graphite
_diffrn_radiation_source 'fine-focus sealed tube'
_diffrn_radiation_type CuK\a
_diffrn_radiation_wavelength 1.54178
_diffrn_reflns_av_R_equivalents 0.1535
_diffrn_reflns_av_sigmaI/netI 0.1445
_diffrn_reflns_limit_h_max 40
_diffrn_reflns_limit_h_min -41
_diffrn_reflns_limit_k_max 11
_diffrn_reflns_limit_k_min 0
_diffrn_reflns_limit_l_max 30
_diffrn_reflns_limit_l_min 0
_diffrn_reflns_number 68170
_diffrn_reflns_theta_full 68.19
_diffrn_reflns_theta_max 68.19
_diffrn_reflns_theta_min 2.59
_exptl_absorpt_coefficient_mu 4.048
_exptl_absorpt_correction_T_max 0.8232
_exptl_absorpt_correction_T_min 0.2631
_exptl_absorpt_correction_type multi-scan
_exptl_absorpt_process_details
;
 SADABS. Program for empirical absorption correction of
 area-detector data. University of Goetingen. Germany. 
 Sheldrick, G. M. 1996
;
_exptl_crystal_colour colorless
_exptl_crystal_density_diffrn 1.421
_exptl_crystal_density_method 'not measured'
_exptl_crystal_description needle
_exptl_crystal_F_000 3792
_exptl_crystal_size_max 0.45
_exptl_crystal_size_mid 0.05
_exptl_crystal_size_min 0.05
_refine_diff_density_max 0.923
_refine_diff_density_min -0.801
_refine_diff_density_rms 0.138
_refine_ls_extinction_method none
_refine_ls_goodness_of_fit_ref 1.012
_refine_ls_hydrogen_treatment constr
_refine_ls_matrix_type full
_refine_ls_number_parameters 1089
_refine_ls_number_reflns 15243
_refine_ls_number_restraints 0
_refine_ls_restrained_S_all 1.012
_refine_ls_R_factor_all 0.2120
_refine_ls_R_factor_gt 0.1474
_refine_ls_shift/su_max 0.003
_refine_ls_shift/su_mean 0.000
_refine_ls_structure_factor_coef Fsqd
_refine_ls_weighting_details 'calc w=1/[\s^2^(Fo^2^)+(0.1998P)^2^+86.9413P] where P=(Fo^2^+2Fc^2^)/3'
_refine_ls_weighting_scheme calc
_refine_ls_wR_factor_gt 0.3897
_refine_ls_wR_factor_ref 0.4204
_reflns_number_gt 7617
_reflns_number_total 15243
_reflns_threshold_expression >2sigma(I)
_cod_data_source_file ol8020429_si_001.cif
_cod_data_source_block raj11g
_cod_original_cell_volume 8616.4(18)
_cod_original_sg_symbol_H-M 'P 2/c'
_cod_database_code 1504935

loop_
_symmetry_equiv_pos_as_xyz
'x, y, z'
'-x, y, -z+1/2'
'-x, -y, -z'
'x, -y, z-1/2'

loop_
_atom_site_label
_atom_site_type_symbol
_atom_site_fract_x
_atom_site_fract_y
_atom_site_fract_z
_atom_site_U_iso_or_equiv
_atom_site_adp_type
_atom_site_occupancy
_atom_site_symmetry_multiplicity
_atom_site_calc_flag
_atom_site_refinement_flags
Cl1 Cl 0.22251(13) 0.6879(5) -0.09307(19) 0.0806(12) Uani 1 1 d .
Cl2 Cl 0.26014(13) 0.4566(7) -0.03804(19) 0.111(2) Uani 1 1 d .
Cl3 Cl 0.28294(17) 0.5527(6) -0.1312(3) 0.112(2) Uani 1 1 d .
C1S C 0.2433(4) 0.5407(17) -0.1024(5) 0.059(4) Uani 1 1 d .
H1SA H 0.2229 0.4838 -0.1270 0.071 Uiso 1 1 calc R
Cl4 Cl 0.22205(10) 0.0504(4) 0.09731(12) 0.0544(8) Uani 1 1 d .
Cl5 Cl 0.28990(10) 0.1970(4) 0.08301(14) 0.0593(9) Uani 1 1 d .
Cl6 Cl 0.24555(9) 0.0289(4) -0.00436(12) 0.0518(8) Uani 1 1 d .
C2S C 0.2625(4) 0.0500(14) 0.0675(5) 0.048(3) Uani 1 1 d .
H2SA H 0.2799 -0.0272 0.0829 0.058 Uiso 1 1 calc R
Cl7 Cl 0.19390(11) -0.3076(4) 0.15880(15) 0.0646(10) Uani 1 1 d .
Cl8 Cl 0.22073(14) -0.3131(5) 0.06070(17) 0.0839(13) Uani 1 1 d .
Cl9 Cl 0.26109(13) -0.4647(5) 0.1558(3) 0.117(2) Uani 1 1 d .
C3S C 0.2352(4) -0.3200(14) 0.1318(6) 0.056(3) Uani 1 1 d .
H3SA H 0.2526 -0.2418 0.1453 0.067 Uiso 1 1 calc R
Cl10 Cl 0.29447(10) -0.2020(4) 0.28607(15) 0.0601(9) Uani 1 1 d .
Cl11 Cl 0.22574(9) -0.0318(4) 0.26113(14) 0.0562(8) Uani 1 1 d .
Cl12 Cl 0.25883(12) -0.1225(5) 0.37175(15) 0.0798(13) Uani 1 1 d .
C4S C 0.2499(4) -0.1612(15) 0.3011(5) 0.052(3) Uani 1 1 d .
H4SA H 0.2326 -0.2418 0.2935 0.063 Uiso 1 1 calc R
O1A O 0.6563(2) -0.0610(9) 0.4900(3) 0.049(2) Uani 1 1 d .
O2A O 0.6900(2) -0.1468(8) 0.3451(4) 0.048(2) Uani 1 1 d .
O3A O 0.5980(3) -0.1508(9) 0.0452(3) 0.049(2) Uani 1 1 d .
C1A C 0.5309(3) -0.1317(11) 0.3005(4) 0.031(2) Uani 1 1 d .
C2A C 0.5388(3) -0.1376(11) 0.2488(4) 0.032(2) Uani 1 1 d .
C3A C 0.5087(3) -0.1367(11) 0.1993(4) 0.033(2) Uani 1 1 d .
C11A C 0.5629(3) -0.1171(11) 0.3515(4) 0.032(2) Uani 1 1 d .
C12A C 0.5748(3) 0.0099(11) 0.3734(4) 0.036(3) Uani 1 1 d .
H12A H 0.5612 0.0870 0.3563 0.043 Uiso 1 1 calc R
C13A C 0.6060(3) 0.0247(12) 0.4197(4) 0.038(3) Uani 1 1 d .
H13A H 0.6137 0.1114 0.4338 0.045 Uiso 1 1 calc R
C14A C 0.6256(3) -0.0858(11) 0.4451(4) 0.034(2) Uani 1 1 d .
C15A C 0.6137(3) -0.2151(11) 0.4239(4) 0.034(2) Uani 1 1 d .
H15A H 0.6272 -0.2920 0.4413 0.040 Uiso 1 1 calc R
C16A C 0.5829(3) -0.2290(11) 0.3784(4) 0.035(2) Uani 1 1 d .
H16A H 0.5750 -0.3159 0.3648 0.042 Uiso 1 1 calc R
C17A C 0.6767(4) -0.1750(13) 0.5173(5) 0.046(3) Uani 1 1 d .
H17A H 0.6983 -0.1456 0.5481 0.070 Uiso 1 1 calc R
H17B H 0.6873 -0.2265 0.4914 0.070 Uiso 1 1 calc R
H17C H 0.6587 -0.2310 0.5311 0.070 Uiso 1 1 calc R
C21A C 0.5792(3) -0.1392(11) 0.2366(4) 0.032(2) Uani 1 1 d .
C22A C 0.6027(3) -0.0132(10) 0.2586(4) 0.029(2) Uani 1 1 d .
H22A H 0.5914 0.0720 0.2477 0.035 Uiso 1 1 calc R
C23A C 0.6381(3) -0.0196(12) 0.2920(4) 0.035(2) Uani 1 1 d .
H23A H 0.6514 0.0619 0.3041 0.041 Uiso 1 1 calc R
C24A C 0.6582(3) -0.1437(12) 0.3114(4) 0.035(3) Uani 1 1 d .
C25A C 0.6374(3) -0.2669(11) 0.2885(4) 0.033(2) Uani 1 1 d .
H25A H 0.6502 -0.3506 0.2970 0.040 Uiso 1 1 calc R
C26A C 0.6018(3) -0.2638(10) 0.2567(4) 0.028(2) Uani 1 1 d .
H26A H 0.5893 -0.3469 0.2454 0.033 Uiso 1 1 calc R
C31A C 0.5268(3) -0.1374(11) 0.1525(4) 0.033(2) Uani 1 1 d .
C32A C 0.5675(3) -0.1367(12) 0.1739(5) 0.037(3) Uani 1 1 d .
C33A C 0.5930(3) -0.1379(11) 0.1402(4) 0.035(2) Uani 1 1 d .
H33A H 0.6205 -0.1345 0.1554 0.042 Uiso 1 1 calc R
C34A C 0.5770(3) -0.1444(12) 0.0835(4) 0.039(3) Uani 1 1 d .
C35A C 0.5363(4) -0.1400(13) 0.0620(5) 0.044(3) Uani 1 1 d .
H35A H 0.5255 -0.1395 0.0233 0.053 Uiso 1 1 calc R
C36A C 0.5112(4) -0.1364(12) 0.0968(5) 0.043(3) Uani 1 1 d .
H36A H 0.4836 -0.1333 0.0818 0.051 Uiso 1 1 calc R
C37A C 0.6394(4) -0.1693(15) 0.0670(5) 0.054(3) Uani 1 1 d .
H37A H 0.6515 -0.1860 0.0368 0.081 Uiso 1 1 calc R
H37B H 0.6442 -0.2458 0.0921 0.081 Uiso 1 1 calc R
H37C H 0.6508 -0.0886 0.0869 0.081 Uiso 1 1 calc R
O1B O 0.1679(2) -0.4535(8) 0.4730(3) 0.045(2) Uani 1 1 d .
O2B O 0.1913(2) -0.3908(9) 0.2984(3) 0.051(2) Uani 1 1 d .
O3B O 0.0680(2) -0.3571(9) 0.0167(3) 0.0414(19) Uani 1 1 d .
C1B C 0.0349(3) -0.3790(10) 0.2942(4) 0.028(2) Uani 1 1 d .
C2B C 0.0359(3) -0.3759(10) 0.2395(4) 0.027(2) Uani 1 1 d .
C3B C 0.0021(3) -0.3741(11) 0.1951(4) 0.030(2) Uani 1 1 d .
C11B C 0.0710(3) -0.3941(10) 0.3400(4) 0.025(2) Uani 1 1 d .
C12B C 0.0900(3) -0.2816(11) 0.3688(4) 0.034(2) Uani 1 1 d .
H12B H 0.0805 -0.1943 0.3580 0.041 Uiso 1 1 calc R
C13B C 0.1224(3) -0.2985(11) 0.4125(4) 0.032(2) Uani 1 1 d .
H13B H 0.1349 -0.2225 0.4320 0.039 Uiso 1 1 calc R
C14B C 0.1371(3) -0.4257(11) 0.4287(4) 0.030(2) Uani 1 1 d .
C15B C 0.1192(3) -0.5400(11) 0.4001(4) 0.030(2) Uani 1 1 d .
H15B H 0.1293 -0.6270 0.4103 0.036 Uiso 1 1 calc R
C16B C 0.0865(3) -0.5208(11) 0.3567(4) 0.029(2) Uani 1 1 d .
H16B H 0.0740 -0.5969 0.3373 0.035 Uiso 1 1 calc R
C17B C 0.1839(4) -0.3432(14) 0.5076(5) 0.056(4) Uani 1 1 d .
H17D H 0.2038 -0.3757 0.5397 0.084 Uiso 1 1 calc R
H17E H 0.1629 -0.2983 0.5197 0.084 Uiso 1 1 calc R
H17F H 0.1959 -0.2800 0.4872 0.084 Uiso 1 1 calc R
C21B C 0.0733(3) -0.3784(10) 0.2178(4) 0.027(2) Uani 1 1 d .
C22B C 0.0976(3) -0.2545(10) 0.2344(4) 0.024(2) Uani 1 1 d .
H22B H 0.0854 -0.1697 0.2264 0.029 Uiso 1 1 calc R
C23B C 0.1360(3) -0.2598(11) 0.2603(4) 0.029(2) Uani 1 1 d .
H23B H 0.1501 -0.1786 0.2696 0.035 Uiso 1 1 calc R
C24B C 0.1565(3) -0.3852(12) 0.2742(4) 0.033(2) Uani 1 1 d .
C25B C 0.1338(3) -0.5099(11) 0.2575(4) 0.029(2) Uani 1 1 d .
H25B H 0.1466 -0.5940 0.2649 0.035 Uiso 1 1 calc R
C26B C 0.0958(3) -0.5054(9) 0.2321(4) 0.023(2) Uani 1 1 d .
H26B H 0.0822 -0.5874 0.2226 0.027 Uiso 1 1 calc R
C31B C 0.0138(3) -0.3739(10) 0.1432(4) 0.027(2) Uani 1 1 d .
C32B C 0.0543(3) -0.3735(10) 0.1555(4) 0.030(2) Uani 1 1 d .
C33B C 0.0748(3) -0.3699(11) 0.1148(4) 0.030(2) Uani 1 1 d .
H33B H 0.1026 -0.3723 0.1239 0.036 Uiso 1 1 calc R
C34B C 0.0526(3) -0.3626(11) 0.0605(4) 0.034(2) Uani 1 1 d .
C35B C 0.0109(3) -0.3649(11) 0.0480(4) 0.033(2) Uani 1 1 d .
H35B H -0.0040 -0.3609 0.0108 0.040 Uiso 1 1 calc R
C36B C -0.0081(3) -0.3728(11) 0.0889(4) 0.032(2) Uani 1 1 d .
H36B H -0.0358 -0.3774 0.0801 0.038 Uiso 1 1 calc R
C37B C 0.1098(4) -0.3472(14) 0.0279(5) 0.049(3) Uani 1 1 d .
H37D H 0.1170 -0.3296 -0.0064 0.073 Uiso 1 1 calc R
H37E H 0.1217 -0.4313 0.0439 0.073 Uiso 1 1 calc R
H37F H 0.1191 -0.2740 0.0538 0.073 Uiso 1 1 calc R
O1C O 0.6684(2) 0.2953(9) 0.2048(3) 0.045(2) Uani 1 1 d .
O2C O 0.5496(2) 0.2726(9) 0.2565(3) 0.046(2) Uani 1 1 d .
O3C O 0.3493(2) 0.3995(8) 0.1239(3) 0.0411(19) Uani 1 1 d .
C1C C 0.5343(3) 0.4615(11) 0.0420(4) 0.033(2) Uani 1 1 d .
C2C C 0.4968(3) 0.4537(11) 0.0496(4) 0.034(2) Uani 1 1 d .
C3C C 0.4629(3) 0.4877(11) 0.0093(4) 0.031(2) Uani 1 1 d .
C11C C 0.5700(3) 0.4156(10) 0.0833(4) 0.030(2) Uani 1 1 d .
C12C C 0.5905(3) 0.5018(12) 0.1251(4) 0.036(3) Uani 1 1 d .
H12C H 0.5819 0.5915 0.1258 0.043 Uiso 1 1 calc R
C13C C 0.6226(3) 0.4590(13) 0.1646(4) 0.040(3) Uani 1 1 d .
H13C H 0.6355 0.5184 0.1930 0.048 Uiso 1 1 calc R
C14C C 0.6368(3) 0.3268(14) 0.1635(5) 0.041(3) Uani 1 1 d .
C15C C 0.6164(3) 0.2416(11) 0.1215(5) 0.036(3) Uani 1 1 d .
H15C H 0.6249 0.1521 0.1198 0.043 Uiso 1 1 calc R
C16C C 0.5843(3) 0.2873(11) 0.0831(4) 0.035(3) Uani 1 1 d .
H16C H 0.5712 0.2281 0.0548 0.042 Uiso 1 1 calc R
C17C C 0.6858(4) 0.1635(14) 0.2016(6) 0.055(4) Uani 1 1 d .
H17G H 0.7092 0.1530 0.2323 0.082 Uiso 1 1 calc R
H17H H 0.6931 0.1557 0.1668 0.082 Uiso 1 1 calc R
H17I H 0.6668 0.0938 0.2036 0.082 Uiso 1 1 calc R
C21C C 0.4866(3) 0.4049(11) 0.1023(4) 0.029(2) Uani 1 1 d .
C22C C 0.5032(3) 0.4972(11) 0.1500(4) 0.031(2) Uani 1 1 d .
H22C H 0.4999 0.5907 0.1443 0.038 Uiso 1 1 calc R
C23C C 0.5221(3) 0.4541(11) 0.1995(4) 0.033(2) Uani 1 1 d .
H23C H 0.5301 0.5167 0.2286 0.040 Uiso 1 1 calc R
C24C C 0.5309(3) 0.3126(12) 0.2104(4) 0.035(3) Uani 1 1 d .
C25C C 0.5164(3) 0.2217(11) 0.1639(4) 0.032(2) Uani 1 1 d .
H25C H 0.5213 0.1287 0.1694 0.038 Uiso 1 1 calc R
C26C C 0.4974(3) 0.2627(11) 0.1159(4) 0.032(2) Uani 1 1 d .
H26C H 0.4898 0.1983 0.0874 0.038 Uiso 1 1 calc R
C31C C 0.4290(3) 0.4632(11) 0.0312(4) 0.031(2) Uani 1 1 d .
C32C C 0.4420(3) 0.4209(11) 0.0848(4) 0.031(2) Uani 1 1 d .
C33C C 0.4171(3) 0.3927(12) 0.1185(5) 0.037(3) Uani 1 1 d .
H33C H 0.4269 0.3615 0.1551 0.044 Uiso 1 1 calc R
C34C C 0.3770(3) 0.4130(11) 0.0952(5) 0.036(3) Uani 1 1 d .
C35C C 0.3638(3) 0.4486(12) 0.0406(5) 0.038(3) Uani 1 1 d .
H35C H 0.3363 0.4551 0.0249 0.046 Uiso 1 1 calc R
C36C C 0.3888(3) 0.4753(11) 0.0079(4) 0.034(2) Uani 1 1 d .
H36C H 0.3788 0.5012 -0.0294 0.040 Uiso 1 1 calc R
C37C C 0.3629(3) 0.3592(12) 0.1801(4) 0.039(3) Uani 1 1 d .
H37G H 0.3407 0.3542 0.1965 0.059 Uiso 1 1 calc R
H37H H 0.3820 0.4244 0.2002 0.059 Uiso 1 1 calc R
H37I H 0.3754 0.2712 0.1820 0.059 Uiso 1 1 calc R
O1D O 0.1736(2) 0.1950(8) 0.1966(3) 0.0422(19) Uani 1 1 d .
O2D O 0.0494(2) 0.2152(8) 0.2559(3) 0.0381(18) Uani 1 1 d .
O3D O -0.1538(2) 0.0925(8) 0.1186(3) 0.0401(19) Uani 1 1 d .
C1D C 0.0343(3) 0.0430(10) 0.0423(4) 0.026(2) Uani 1 1 d .
C2D C -0.0036(3) 0.0463(10) 0.0498(3) 0.024(2) Uani 1 1 d .
C3D C -0.0372(3) 0.0032(10) 0.0093(4) 0.028(2) Uani 1 1 d .
C11D C 0.0695(3) 0.0868(10) 0.0842(4) 0.026(2) Uani 1 1 d .
C12D C 0.0843(3) 0.2170(10) 0.0831(4) 0.029(2) Uani 1 1 d .
H12D H 0.0702 0.2780 0.0562 0.034 Uiso 1 1 calc R
C13D C 0.1184(3) 0.2596(11) 0.1197(4) 0.034(2) Uani 1 1 d .
H13D H 0.1276 0.3484 0.1182 0.041 Uiso 1 1 calc R
C14D C 0.1393(3) 0.1689(11) 0.1592(4) 0.031(2) Uani 1 1 d .
C15D C 0.1250(3) 0.0401(11) 0.1606(4) 0.032(2) Uani 1 1 d .
H15D H 0.1389 -0.0214 0.1873 0.039 Uiso 1 1 calc R
C16D C 0.0910(3) 0.0007(12) 0.1239(4) 0.036(3) Uani 1 1 d .
H16D H 0.0819 -0.0881 0.1257 0.043 Uiso 1 1 calc R
C17D C 0.1953(3) 0.3104(14) 0.1885(5) 0.047(3) Uani 1 1 d .
H17J H 0.2194 0.3165 0.2182 0.071 Uiso 1 1 calc R
H17K H 0.1794 0.3907 0.1885 0.071 Uiso 1 1 calc R
H17L H 0.2018 0.3031 0.1532 0.071 Uiso 1 1 calc R
C21D C -0.0149(3) 0.0885(10) 0.1020(4) 0.026(2) Uani 1 1 d .
C22D C -0.0068(3) 0.2299(10) 0.1175(4) 0.026(2) Uani 1 1 d .
H22D H -0.0166 0.2958 0.0902 0.031 Uiso 1 1 calc R
C23D C 0.0128(3) 0.2705(10) 0.1658(4) 0.026(2) Uani 1 1 d .
H23D H 0.0165 0.3637 0.1722 0.031 Uiso 1 1 calc R
C24D C 0.0292(3) 0.1781(11) 0.2106(4) 0.027(2) Uani 1 1 d .
C25D C 0.0212(3) 0.0354(11) 0.1980(4) 0.031(2) Uani 1 1 d .
H25D H 0.0302 -0.0288 0.2263 0.037 Uiso 1 1 calc R
C26D C 0.0021(3) -0.0052(10) 0.1494(4) 0.027(2) Uani 1 1 d .
H26D H -0.0013 -0.0986 0.1432 0.033 Uiso 1 1 calc R
C31D C -0.0721(3) 0.0207(10) 0.0302(4) 0.029(2) Uani 1 1 d .
C32D C -0.0597(3) 0.0670(11) 0.0847(4) 0.031(2) Uani 1 1 d .
C33D C -0.0851(3) 0.0925(10) 0.1166(4) 0.032(2) Uani 1 1 d .
H33D H -0.0759 0.1207 0.1537 0.039 Uiso 1 1 calc R
C34D C -0.1250(3) 0.0751(10) 0.0919(4) 0.033(2) Uani 1 1 d .
C35D C -0.1387(3) 0.0342(11) 0.0370(4) 0.033(2) Uani 1 1 d .
H35D H -0.1661 0.0266 0.0206 0.039 Uiso 1 1 calc R
C36D C -0.1119(3) 0.0047(11) 0.0064(4) 0.033(2) Uani 1 1 d .
H36D H -0.1208 -0.0261 -0.0304 0.039 Uiso 1 1 calc R
C37D C -0.1412(3) 0.1230(13) 0.1763(4) 0.041(3) Uani 1 1 d .
H37J H -0.1640 0.1272 0.1915 0.062 Uiso 1 1 calc R
H37K H -0.1277 0.2094 0.1815 0.062 Uiso 1 1 calc R
H37L H -0.1232 0.0532 0.1953 0.062 Uiso 1 1 calc R

loop_
_atom_site_aniso_label
_atom_site_aniso_U_11
_atom_site_aniso_U_22
_atom_site_aniso_U_33
_atom_site_aniso_U_23
_atom_site_aniso_U_13
_atom_site_aniso_U_12
Cl1 0.071(3) 0.074(3) 0.098(3) -0.020(2) 0.025(2) -0.007(2)
Cl2 0.060(3) 0.190(6) 0.072(3) 0.023(3) -0.001(2) 0.026(3)
Cl3 0.121(4) 0.102(4) 0.149(5) -0.037(3) 0.098(4) -0.039(3)
C1S 0.036(7) 0.089(12) 0.046(7) -0.020(7) -0.001(6) 0.005(7)
Cl4 0.065(2) 0.059(2) 0.0405(16) -0.0011(14) 0.0161(15) -0.0005(16)
Cl5 0.060(2) 0.050(2) 0.0567(19) 0.0033(15) -0.0034(16) -0.0084(16)
Cl6 0.0400(17) 0.071(2) 0.0424(16) -0.0048(15) 0.0077(13) 0.0009(15)
C2S 0.046(7) 0.049(8) 0.041(7) 0.000(6) -0.004(6) 0.000(6)
Cl7 0.059(2) 0.073(3) 0.066(2) -0.0051(18) 0.0234(18) -0.0138(18)
Cl8 0.102(3) 0.092(3) 0.066(2) -0.030(2) 0.035(2) -0.026(3)
Cl9 0.052(2) 0.051(3) 0.235(7) 0.022(3) 0.014(3) -0.0068(19)
C3S 0.045(8) 0.037(8) 0.084(10) -0.003(7) 0.014(7) -0.008(6)
Cl10 0.0454(18) 0.074(3) 0.063(2) -0.0059(17) 0.0190(16) -0.0050(16)
Cl11 0.0427(18) 0.051(2) 0.068(2) 0.0072(16) 0.0012(15) -0.0103(14)
Cl12 0.062(2) 0.132(4) 0.0477(19) 0.000(2) 0.0183(18) 0.005(2)
C4S 0.047(8) 0.064(9) 0.049(7) 0.015(6) 0.017(6) -0.009(6)
O1A 0.041(5) 0.047(5) 0.043(5) 0.004(4) -0.015(4) 0.002(4)
O2A 0.035(5) 0.036(5) 0.061(5) -0.020(4) -0.006(4) 0.005(3)
O3A 0.054(5) 0.054(6) 0.041(4) 0.002(4) 0.015(4) -0.001(4)
C1A 0.031(6) 0.027(6) 0.032(5) 0.000(4) 0.003(4) -0.004(4)
C2A 0.031(6) 0.026(6) 0.034(5) 0.008(4) 0.002(5) 0.002(4)
C3A 0.033(6) 0.032(6) 0.032(5) -0.003(4) 0.003(5) 0.000(5)
C11A 0.030(6) 0.033(6) 0.034(5) 0.001(4) 0.007(5) 0.004(4)
C12A 0.039(6) 0.032(7) 0.035(6) 0.000(5) 0.004(5) 0.007(5)
C13A 0.041(7) 0.031(6) 0.034(6) -0.004(5) -0.003(5) 0.005(5)
C14A 0.028(6) 0.037(7) 0.034(6) 0.004(5) 0.002(5) 0.008(5)
C15A 0.026(6) 0.032(6) 0.033(6) 0.007(4) -0.009(5) 0.007(4)
C16A 0.033(6) 0.030(6) 0.042(6) 0.005(5) 0.010(5) 0.008(5)
C17A 0.041(7) 0.053(8) 0.037(6) 0.015(6) -0.004(5) -0.001(6)
C21A 0.030(6) 0.035(6) 0.028(5) 0.003(4) 0.000(4) 0.005(5)
C22A 0.037(6) 0.018(5) 0.030(5) -0.005(4) 0.004(5) -0.001(4)
C23A 0.026(6) 0.038(7) 0.033(6) -0.012(5) -0.002(5) -0.006(5)
C24A 0.025(6) 0.038(7) 0.038(6) -0.006(5) 0.000(5) 0.007(5)
C25A 0.030(6) 0.026(6) 0.040(6) -0.008(4) 0.002(5) 0.007(4)
C26A 0.036(6) 0.018(5) 0.028(5) -0.003(4) 0.006(5) 0.002(4)
C31A 0.038(6) 0.023(6) 0.037(6) -0.006(4) 0.006(5) 0.003(4)
C32A 0.033(6) 0.036(7) 0.043(6) -0.003(5) 0.014(5) -0.003(5)
C33A 0.030(6) 0.037(7) 0.037(6) 0.002(5) 0.006(5) 0.004(5)
C34A 0.042(7) 0.046(7) 0.029(5) -0.004(5) 0.011(5) -0.002(5)
C35A 0.057(8) 0.048(8) 0.028(5) -0.008(5) 0.012(5) -0.003(6)
C36A 0.040(7) 0.039(7) 0.044(6) 0.000(5) 0.003(5) -0.002(5)
C37A 0.042(8) 0.069(10) 0.053(8) -0.005(7) 0.014(6) -0.002(6)
O1B 0.037(4) 0.031(5) 0.053(5) 0.002(4) -0.013(4) -0.003(3)
O2B 0.038(5) 0.059(6) 0.048(5) 0.016(4) -0.004(4) -0.001(4)
O3B 0.042(5) 0.056(5) 0.028(4) 0.001(4) 0.013(3) 0.002(4)
C1B 0.033(6) 0.024(6) 0.030(5) -0.004(4) 0.014(4) 0.001(4)
C2B 0.028(5) 0.028(6) 0.026(5) 0.000(4) 0.006(4) 0.000(4)
C3B 0.027(5) 0.030(6) 0.030(5) -0.006(4) 0.002(4) 0.004(4)
C11B 0.024(5) 0.028(6) 0.021(5) -0.006(4) 0.003(4) 0.000(4)
C12B 0.037(6) 0.027(6) 0.036(6) -0.008(4) 0.008(5) -0.004(5)
C13B 0.027(6) 0.026(6) 0.040(6) -0.008(4) 0.003(5) -0.006(4)
C14B 0.027(5) 0.034(6) 0.021(5) -0.008(4) -0.008(4) -0.006(4)
C15B 0.038(6) 0.021(6) 0.028(5) -0.005(4) 0.006(5) -0.002(4)
C16B 0.032(6) 0.033(6) 0.025(5) 0.000(4) 0.009(4) -0.002(4)
C17B 0.055(8) 0.047(9) 0.050(7) -0.009(6) -0.014(6) -0.009(6)
C21B 0.029(5) 0.024(6) 0.023(5) 0.000(4) -0.001(4) -0.002(4)
C22B 0.034(6) 0.015(5) 0.022(5) 0.000(4) 0.004(4) -0.001(4)
C23B 0.027(6) 0.032(6) 0.029(5) -0.001(4) 0.007(4) -0.010(4)
C24B 0.019(5) 0.042(7) 0.037(6) 0.007(5) 0.004(5) 0.001(4)
C25B 0.029(6) 0.034(6) 0.025(5) 0.011(4) 0.008(4) 0.002(4)
C26B 0.034(6) 0.011(5) 0.021(4) -0.001(3) 0.002(4) -0.001(4)
C31B 0.038(6) 0.015(5) 0.030(5) -0.002(4) 0.010(5) 0.003(4)
C32B 0.043(6) 0.024(6) 0.024(5) -0.002(4) 0.007(5) -0.001(4)
C33B 0.034(6) 0.030(6) 0.025(5) -0.002(4) 0.005(4) -0.002(4)
C34B 0.041(6) 0.032(6) 0.031(5) 0.003(4) 0.016(5) 0.002(5)
C35B 0.039(6) 0.033(6) 0.026(5) 0.000(4) 0.007(5) 0.006(5)
C36B 0.033(6) 0.032(6) 0.029(5) -0.001(4) 0.006(5) 0.003(5)
C37B 0.052(8) 0.065(9) 0.039(6) 0.001(6) 0.029(6) -0.002(6)
O1C 0.039(5) 0.057(6) 0.037(4) 0.016(4) 0.008(4) 0.014(4)
O2C 0.045(5) 0.058(6) 0.033(4) -0.001(4) 0.004(4) 0.009(4)
O3C 0.035(4) 0.044(5) 0.047(4) 0.006(4) 0.015(4) 0.005(3)
C1C 0.032(6) 0.037(7) 0.028(5) -0.002(4) 0.007(4) 0.000(5)
C2C 0.038(6) 0.036(7) 0.023(5) -0.003(4) -0.001(5) -0.002(5)
C3C 0.040(6) 0.027(6) 0.027(5) 0.004(4) 0.010(5) 0.010(4)
C11C 0.035(6) 0.025(6) 0.030(5) 0.004(4) 0.010(5) 0.000(4)
C12C 0.046(7) 0.032(7) 0.032(6) 0.000(4) 0.014(5) -0.001(5)
C13C 0.031(6) 0.060(8) 0.026(5) -0.017(5) 0.003(5) 0.001(5)
C14C 0.021(6) 0.065(9) 0.039(6) 0.009(6) 0.011(5) 0.005(5)
C15C 0.035(6) 0.022(6) 0.048(6) 0.003(5) 0.005(5) 0.005(4)
C16C 0.034(6) 0.035(7) 0.031(5) -0.005(4) 0.000(5) -0.003(5)
C17C 0.044(8) 0.054(9) 0.062(8) 0.004(6) 0.005(6) 0.024(6)
C21C 0.029(6) 0.031(6) 0.023(5) 0.004(4) -0.003(4) 0.007(4)
C22C 0.031(6) 0.029(6) 0.036(6) -0.008(4) 0.012(5) -0.002(4)
C23C 0.030(6) 0.035(7) 0.033(6) -0.006(5) 0.008(5) -0.011(5)
C24C 0.027(6) 0.043(7) 0.032(6) -0.007(5) 0.004(5) 0.002(5)
C25C 0.043(6) 0.020(6) 0.032(5) -0.003(4) 0.011(5) 0.001(4)
C26C 0.037(6) 0.031(6) 0.030(5) -0.006(4) 0.013(5) -0.001(5)
C31C 0.038(6) 0.026(6) 0.029(5) 0.002(4) 0.006(5) 0.000(5)
C32C 0.037(6) 0.031(6) 0.025(5) -0.003(4) 0.009(4) 0.006(4)
C33C 0.038(6) 0.037(7) 0.037(6) -0.003(5) 0.013(5) -0.002(5)
C34C 0.042(7) 0.027(6) 0.043(6) 0.001(5) 0.017(5) -0.003(5)
C35C 0.031(6) 0.038(7) 0.046(6) -0.006(5) 0.010(5) -0.002(5)
C36C 0.046(7) 0.027(6) 0.025(5) -0.003(4) 0.004(5) -0.004(5)
C37C 0.047(7) 0.034(7) 0.038(6) 0.000(5) 0.014(5) -0.002(5)
O1D 0.034(4) 0.040(5) 0.041(4) 0.007(4) -0.012(3) -0.013(4)
O2D 0.043(5) 0.041(5) 0.026(4) -0.003(3) 0.001(3) -0.008(4)
O3D 0.038(4) 0.046(5) 0.039(4) -0.009(3) 0.014(4) -0.005(4)
C1D 0.026(5) 0.030(6) 0.022(5) 0.005(4) 0.005(4) 0.003(4)
C2D 0.023(5) 0.032(6) 0.015(4) 0.000(4) 0.005(4) -0.004(4)
C3D 0.032(6) 0.031(6) 0.018(5) 0.006(4) 0.003(4) 0.003(4)
C11D 0.034(6) 0.026(6) 0.022(5) 0.007(4) 0.015(4) 0.006(4)
C12D 0.032(6) 0.018(5) 0.033(5) 0.001(4) 0.002(4) -0.001(4)
C13D 0.040(6) 0.028(6) 0.033(5) 0.001(4) 0.005(5) -0.003(5)
C14D 0.029(6) 0.034(6) 0.029(5) -0.005(4) 0.004(4) 0.003(4)
C15D 0.037(6) 0.023(6) 0.032(5) 0.003(4) 0.002(5) -0.001(4)
C16D 0.032(6) 0.037(7) 0.037(6) 0.008(5) 0.004(5) 0.001(5)
C17D 0.032(6) 0.057(8) 0.046(7) -0.010(6) 0.000(5) -0.017(6)
C21D 0.036(6) 0.023(5) 0.018(4) -0.002(4) 0.004(4) -0.002(4)
C22D 0.033(6) 0.018(5) 0.026(5) 0.007(4) 0.008(4) 0.008(4)
C23D 0.028(5) 0.025(6) 0.026(5) 0.008(4) 0.007(4) -0.001(4)
C24D 0.022(5) 0.036(6) 0.021(5) -0.002(4) 0.000(4) -0.002(4)
C25D 0.037(6) 0.027(6) 0.027(5) 0.005(4) 0.007(5) 0.004(4)
C26D 0.038(6) 0.019(5) 0.031(5) 0.006(4) 0.020(5) 0.004(4)
C31D 0.037(6) 0.025(6) 0.027(5) -0.004(4) 0.012(5) -0.002(4)
C32D 0.028(6) 0.029(6) 0.034(5) -0.007(4) 0.006(4) -0.001(4)
C33D 0.048(7) 0.024(6) 0.027(5) -0.003(4) 0.014(5) -0.001(5)
C34D 0.040(6) 0.022(6) 0.041(6) -0.005(4) 0.018(5) -0.001(4)
C35D 0.032(6) 0.031(6) 0.036(6) -0.004(5) 0.010(5) -0.009(5)
C36D 0.038(6) 0.036(6) 0.024(5) 0.003(4) 0.009(5) 0.001(5)
C37D 0.039(7) 0.046(8) 0.041(6) -0.005(5) 0.016(5) -0.002(5)

loop_
_atom_type_symbol
_atom_type_description
_atom_type_scat_dispersion_real
_atom_type_scat_dispersion_imag
_atom_type_scat_source
C C 0.0181 0.0091 'International Tables Vol C Tables 4.2.6.8 and 6.1.1.4'
H H 0.0000 0.0000 'International Tables Vol C Tables 4.2.6.8 and 6.1.1.4'
O O 0.0492 0.0322 'International Tables Vol C Tables 4.2.6.8 and 6.1.1.4'
Cl Cl 0.3639 0.7018 'International Tables Vol C Tables 4.2.6.8 and 6.1.1.4'

loop_
_geom_angle_atom_site_label_1
_geom_angle_atom_site_label_2
_geom_angle_atom_site_label_3
_geom_angle
_geom_angle_site_symmetry_1
_geom_angle_site_symmetry_3
Cl1 C1S Cl3 115.2(10) . .
Cl1 C1S Cl2 109.7(7) . .
Cl3 C1S Cl2 107.3(7) . .
Cl1 C1S H1SA 108.1 . .
Cl3 C1S H1SA 108.1 . .
Cl2 C1S H1SA 108.1 . .
Cl5 C2S Cl6 110.5(7) . .
Cl5 C2S Cl4 111.3(7) . .
Cl6 C2S Cl4 109.7(7) . .
Cl5 C2S H2SA 108.4 . .
Cl6 C2S H2SA 108.4 . .
Cl4 C2S H2SA 108.4 . .
Cl8 C3S Cl9 112.4(8) . .
Cl8 C3S Cl7 110.2(8) . .
Cl9 C3S Cl7 109.8(8) . .
Cl8 C3S H3SA 108.1 . .
Cl9 C3S H3SA 108.1 . .
Cl7 C3S H3SA 108.1 . .
Cl11 C4S Cl10 112.5(7) . .
Cl11 C4S Cl12 110.8(8) . .
Cl10 C4S Cl12 109.5(7) . .
Cl11 C4S H4SA 108.0 . .
Cl10 C4S H4SA 108.0 . .
Cl12 C4S H4SA 108.0 . .
C14A O1A C17A 116.5(9) . .
C34A O3A C37A 115.2(9) . .
C3A C1A C2A 116.3(9) 2_655 .
C3A C1A C11A 122.5(9) 2_655 .
C2A C1A C11A 121.2(9) . .
C1A C2A C3A 122.1(10) . .
C1A C2A C21A 127.3(9) . .
C3A C2A C21A 110.6(9) . .
C1A C3A C2A 121.4(10) 2_655 .
C1A C3A C31A 130.0(10) 2_655 .
C2A C3A C31A 108.6(9) . .
C16A C11A C12A 118.1(10) . .
C16A C11A C1A 121.0(10) . .
C12A C11A C1A 120.8(10) . .
C13A C12A C11A 121.1(10) . .
C13A C12A H12A 119.4 . .
C11A C12A H12A 119.4 . .
C14A C13A C12A 120.0(11) . .
C14A C13A H13A 120.0 . .
C12A C13A H13A 120.0 . .
O1A C14A C13A 115.8(10) . .
O1A C14A C15A 124.6(9) . .
C13A C14A C15A 119.6(10) . .
C16A C15A C14A 120.1(10) . .
C16A C15A H15A 120.0 . .
C14A C15A H15A 120.0 . .
C15A C16A C11A 121.1(11) . .
C15A C16A H16A 119.5 . .
C11A C16A H16A 119.5 . .
O1A C17A H17A 109.5 . .
O1A C17A H17B 109.5 . .
H17A C17A H17B 109.5 . .
O1A C17A H17C 109.5 . .
H17A C17A H17C 109.5 . .
H17B C17A H17C 109.5 . .
C26A C21A C32A 109.8(9) . .
C26A C21A C22A 111.9(8) . .
C32A C21A C22A 109.6(9) . .
C26A C21A C2A 112.6(9) . .
C32A C21A C2A 101.1(8) . .
C22A C21A C2A 111.4(9) . .
C23A C22A C21A 121.8(10) . .
C23A C22A H22A 119.1 . .
C21A C22A H22A 119.1 . .
C22A C23A C24A 123.9(10) . .
C22A C23A H23A 118.0 . .
C24A C23A H23A 118.0 . .
O2A C24A C23A 122.5(10) . .
O2A C24A C25A 121.8(10) . .
C23A C24A C25A 115.7(9) . .
C26A C25A C24A 121.6(10) . .
C26A C25A H25A 119.2 . .
C24A C25A H25A 119.2 . .
C25A C26A C21A 124.9(10) . .
C25A C26A H26A 117.5 . .
C21A C26A H26A 117.5 . .
C36A C31A C32A 119.6(10) . .
C36A C31A C3A 132.4(10) . .
C32A C31A C3A 107.9(9) . .
C33A C32A C31A 121.9(10) . .
C33A C32A C21A 126.2(10) . .
C31A C32A C21A 111.8(9) . .
C32A C33A C34A 118.2(10) . .
C32A C33A H33A 120.9 . .
C34A C33A H33A 120.9 . .
O3A C34A C33A 125.2(10) . .
O3A C34A C35A 115.0(10) . .
C33A C34A C35A 119.8(10) . .
C34A C35A C36A 121.0(10) . .
C34A C35A H35A 119.5 . .
C36A C35A H35A 119.5 . .
C31A C36A C35A 119.4(11) . .
C31A C36A H36A 120.3 . .
C35A C36A H36A 120.3 . .
O3A C37A H37A 109.5 . .
O3A C37A H37B 109.5 . .
H37A C37A H37B 109.5 . .
O3A C37A H37C 109.5 . .
H37A C37A H37C 109.5 . .
H37B C37A H37C 109.5 . .
C14B O1B C17B 116.4(9) . .
C34B O3B C37B 117.2(8) . .
C2B C1B C3B 117.2(9) . 2
C2B C1B C11B 122.1(9) . .
C3B C1B C11B 120.5(8) 2 .
C1B C2B C3B 123.5(9) . .
C1B C2B C21B 126.4(9) . .
C3B C2B C21B 110.0(8) . .
C1B C3B C2B 119.1(9) 2 .
C1B C3B C31B 131.5(9) 2 .
C2B C3B C31B 109.3(9) . .
C16B C11B C12B 118.1(9) . .
C16B C11B C1B 120.9(9) . .
C12B C11B C1B 121.0(9) . .
C13B C12B C11B 119.9(10) . .
C13B C12B H12B 120.0 . .
C11B C12B H12B 120.0 . .
C12B C13B C14B 121.0(9) . .
C12B C13B H13B 119.5 . .
C14B C13B H13B 119.5 . .
O1B C14B C13B 125.4(9) . .
O1B C14B C15B 113.9(9) . .
C13B C14B C15B 120.6(9) . .
C16B C15B C14B 117.5(10) . .
C16B C15B H15B 121.3 . .
C14B C15B H15B 121.3 . .
C15B C16B C11B 123.0(10) . .
C15B C16B H16B 118.5 . .
C11B C16B H16B 118.5 . .
O1B C17B H17D 109.5 . .
O1B C17B H17E 109.5 . .
H17D C17B H17E 109.5 . .
O1B C17B H17F 109.5 . .
H17D C17B H17F 109.5 . .
H17E C17B H17F 109.5 . .
C26B C21B C22B 113.9(8) . .
C26B C21B C32B 109.7(8) . .
C22B C21B C32B 108.9(8) . .
C26B C21B C2B 112.1(8) . .
C22B C21B C2B 111.3(8) . .
C32B C21B C2B 100.0(8) . .
C23B C22B C21B 122.2(9) . .
C23B C22B H22B 118.9 . .
C21B C22B H22B 118.9 . .
C22B C23B C24B 122.0(10) . .
C22B C23B H23B 119.0 . .
C24B C23B H23B 119.0 . .
O2B C24B C23B 122.4(10) . .
O2B C24B C25B 120.1(10) . .
C23B C24B C25B 117.5(9) . .
C26B C25B C24B 120.7(10) . .
C26B C25B H25B 119.6 . .
C24B C25B H25B 119.6 . .
C25B C26B C21B 123.5(9) . .
C25B C26B H26B 118.2 . .
C21B C26B H26B 118.2 . .
C32B C31B C36B 120.0(9) . .
C32B C31B C3B 108.3(9) . .
C36B C31B C3B 131.6(10) . .
C31B C32B C33B 122.5(9) . .
C31B C32B C21B 112.3(9) . .
C33B C32B C21B 125.2(9) . .
C34B C33B C32B 117.0(10) . .
C34B C33B H33B 121.5 . .
C32B C33B H33B 121.5 . .
O3B C34B C33B 124.0(10) . .
O3B C34B C35B 115.8(9) . .
C33B C34B C35B 120.2(9) . .
C36B C35B C34B 121.0(10) . .
C36B C35B H35B 119.5 . .
C34B C35B H35B 119.5 . .
C35B C36B C31B 119.2(10) . .
C35B C36B H36B 120.4 . .
C31B C36B H36B 120.4 . .
O3B C37B H37D 109.5 . .
O3B C37B H37E 109.5 . .
H37D C37B H37E 109.5 . .
O3B C37B H37F 109.5 . .
H37D C37B H37F 109.5 . .
H37E C37B H37F 109.5 . .
C14C O1C C17C 116.3(10) . .
C34C O3C C37C 116.7(9) . .
C2C C1C C3C 116.3(10) . 3_665
C2C C1C C11C 123.6(9) . .
C3C C1C C11C 120.1(9) 3_665 .
C1C C2C C3C 123.7(10) . .
C1C C2C C21C 125.5(9) . .
C3C C2C C21C 110.8(9) . .
C2C C3C C1C 120.0(10) . 3_665
C2C C3C C31C 108.5(9) . .
C1C C3C C31C 131.5(10) 3_665 .
C16C C11C C12C 117.1(10) . .
C16C C11C C1C 122.0(10) . .
C12C C11C C1C 120.9(10) . .
C13C C12C C11C 121.4(11) . .
C13C C12C H12C 119.3 . .
C11C C12C H12C 119.3 . .
C12C C13C C14C 120.5(10) . .
C12C C13C H13C 119.8 . .
C14C C13C H13C 119.8 . .
O1C C14C C15C 126.8(12) . .
O1C C14C C13C 115.3(11) . .
C15C C14C C13C 117.8(10) . .
C16C C15C C14C 120.0(11) . .
C16C C15C H15C 120.0 . .
C14C C15C H15C 120.0 . .
C15C C16C C11C 123.1(10) . .
C15C C16C H16C 118.4 . .
C11C C16C H16C 118.4 . .
O1C C17C H17G 109.5 . .
O1C C17C H17H 109.5 . .
H17G C17C H17H 109.5 . .
O1C C17C H17I 109.5 . .
H17G C17C H17I 109.5 . .
H17H C17C H17I 109.5 . .
C26C C21C C22C 112.3(8) . .
C26C C21C C32C 110.4(9) . .
C22C C21C C32C 108.8(8) . .
C26C C21C C2C 113.4(9) . .
C22C C21C C2C 111.4(9) . .
C32C C21C C2C 99.9(8) . .
C23C C22C C21C 123.2(10) . .
C23C C22C H22C 118.4 . .
C21C C22C H22C 118.4 . .
C22C C23C C24C 121.5(10) . .
C22C C23C H23C 119.2 . .
C24C C23C H23C 119.2 . .
O2C C24C C23C 121.6(10) . .
O2C C24C C25C 122.5(11) . .
C23C C24C C25C 116.0(9) . .
C26C C25C C24C 122.8(10) . .
C26C C25C H25C 118.6 . .
C24C C25C H25C 118.6 . .
C25C C26C C21C 124.0(10) . .
C25C C26C H26C 118.0 . .
C21C C26C H26C 118.0 . .
C32C C31C C36C 118.9(10) . .
C32C C31C C3C 108.9(9) . .
C36C C31C C3C 132.2(9) . .
C31C C32C C33C 123.6(10) . .
C31C C32C C21C 111.8(9) . .
C33C C32C C21C 124.6(9) . .
C34C C33C C32C 116.4(10) . .
C34C C33C H33C 121.8 . .
C32C C33C H33C 121.8 . .
O3C C34C C35C 116.6(10) . .
O3C C34C C33C 123.4(10) . .
C35C C34C C33C 119.9(10) . .
C34C C35C C36C 122.7(11) . .
C34C C35C H35C 118.6 . .
C36C C35C H35C 118.6 . .
C35C C36C C31C 118.2(10) . .
C35C C36C H36C 120.9 . .
C31C C36C H36C 120.9 . .
O3C C37C H37G 109.5 . .
O3C C37C H37H 109.5 . .
H37G C37C H37H 109.5 . .
O3C C37C H37I 109.5 . .
H37G C37C H37I 109.5 . .
H37H C37C H37I 109.5 . .
C14D O1D C17D 118.2(9) . .
C34D O3D C37D 116.6(8) . .
C2D C1D C3D 115.8(9) . 3
C2D C1D C11D 123.7(8) . .
C3D C1D C11D 120.5(9) 3 .
C1D C2D C3D 123.1(8) . .
C1D C2D C21D 126.6(8) . .
C3D C2D C21D 110.3(8) . .
C1D C3D C2D 121.1(9) 3 .
C1D C3D C31D 129.6(9) 3 .
C2D C3D C31D 109.2(8) . .
C16D C11D C12D 116.8(10) . .
C16D C11D C1D 122.3(10) . .
C12D C11D C1D 120.7(9) . .
C13D C12D C11D 122.5(10) . .
C13D C12D H12D 118.7 . .
C11D C12D H12D 118.7 . .
C12D C13D C14D 118.6(10) . .
C12D C13D H13D 120.7 . .
C14D C13D H13D 120.7 . .
O1D C14D C15D 115.3(9) . .
O1D C14D C13D 125.3(10) . .
C15D C14D C13D 119.4(10) . .
C16D C15D C14D 120.7(10) . .
C16D C15D H15D 119.6 . .
C14D C15D H15D 119.6 . .
C15D C16D C11D 121.9(11) . .
C15D C16D H16D 119.0 . .
C11D C16D H16D 119.0 . .
O1D C17D H17J 109.5 . .
O1D C17D H17K 109.5 . .
H17J C17D H17K 109.5 . .
O1D C17D H17L 109.5 . .
H17J C17D H17L 109.5 . .
H17K C17D H17L 109.5 . .
C22D C21D C26D 112.0(8) . .
C22D C21D C2D 114.5(8) . .
C26D C21D C2D 111.6(8) . .
C22D C21D C32D 108.8(8) . .
C26D C21D C32D 107.7(8) . .
C2D C21D C32D 101.4(7) . .
C23D C22D C21D 124.5(9) . .
C23D C22D H22D 117.7 . .
C21D C22D H22D 117.7 . .
C22D C23D C24D 122.4(10) . .
C22D C23D H23D 118.8 . .
C24D C23D H23D 118.8 . .
O2D C24D C23D 122.8(10) . .
O2D C24D C25D 121.5(9) . .
C23D C24D C25D 115.6(8) . .
C26D C25D C24D 121.9(9) . .
C26D C25D H25D 119.1 . .
C24D C25D H25D 119.1 . .
C25D C26D C21D 123.5(10) . .
C25D C26D H26D 118.2 . .
C21D C26D H26D 118.2 . .
C36D C31D C32D 118.8(9) . .
C36D C31D C3D 133.0(9) . .
C32D C31D C3D 108.1(9) . .
C33D C32D C31D 123.2(10) . .
C33D C32D C21D 125.9(9) . .
C31D C32D C21D 110.8(8) . .
C32D C33D C34D 116.9(9) . .
C32D C33D H33D 121.6 . .
C34D C33D H33D 121.6 . .
O3D C34D C33D 124.0(9) . .
O3D C34D C35D 114.1(10) . .
C33D C34D C35D 121.9(9) . .
C36D C35D C34D 119.5(10) . .
C36D C35D H35D 120.3 . .
C34D C35D H35D 120.3 . .
C31D C36D C35D 119.7(9) . .
C31D C36D H36D 120.2 . .
C35D C36D H36D 120.2 . .
O3D C37D H37J 109.5 . .
O3D C37D H37K 109.5 . .
H37J C37D H37K 109.5 . .
O3D C37D H37L 109.5 . .
H37J C37D H37L 109.5 . .
H37K C37D H37L 109.5 . .

loop_
_geom_bond_atom_site_label_1
_geom_bond_atom_site_label_2
_geom_bond_distance
_geom_bond_site_symmetry_2
Cl1 C1S 1.691(15) .
Cl2 C1S 1.787(15) .
Cl3 C1S 1.742(14) .
C1S H1SA 1.0000 .
Cl4 C2S 1.782(14) .
Cl5 C2S 1.747(13) .
Cl6 C2S 1.767(12) .
C2S H2SA 1.0000 .
Cl7 C3S 1.770(14) .
Cl8 C3S 1.732(15) .
Cl9 C3S 1.735(14) .
C3S H3SA 1.0000 .
Cl10 C4S 1.763(13) .
Cl11 C4S 1.725(14) .
Cl12 C4S 1.768(13) .
C4S H4SA 1.0000 .
O1A C14A 1.371(13) .
O1A C17A 1.427(14) .
O2A C24A 1.221(13) .
O3A C34A 1.364(13) .
O3A C37A 1.436(15) .
C1A C3A 1.403(15) 2_655
C1A C2A 1.404(14) .
C1A C11A 1.483(14) .
C2A C3A 1.413(14) .
C2A C21A 1.537(15) .
C3A C1A 1.403(15) 2_655
C3A C31A 1.483(15) .
C11A C16A 1.401(15) .
C11A C12A 1.406(15) .
C12A C13A 1.389(15) .
C12A H12A 0.9500 .
C13A C14A 1.372(15) .
C13A H13A 0.9500 .
C14A C15A 1.422(16) .
C15A C16A 1.368(15) .
C15A H15A 0.9500 .
C16A H16A 0.9500 .
C17A H17A 0.9800 .
C17A H17B 0.9800 .
C17A H17C 0.9800 .
C21A C26A 1.496(14) .
C21A C32A 1.526(15) .
C21A C22A 1.532(14) .
C22A C23A 1.317(14) .
C22A H22A 0.9500 .
C23A C24A 1.450(16) .
C23A H23A 0.9500 .
C24A C25A 1.474(15) .
C25A C26A 1.305(14) .
C25A H25A 0.9500 .
C26A H26A 0.9500 .
C31A C36A 1.370(15) .
C31A C32A 1.401(15) .
C32A C33A 1.391(15) .
C33A C34A 1.395(15) .
C33A H33A 0.9500 .
C34A C35A 1.400(17) .
C35A C36A 1.401(16) .
C35A H35A 0.9500 .
C36A H36A 0.9500 .
C37A H37A 0.9800 .
C37A H37B 0.9800 .
C37A H37C 0.9800 .
O1B C14B 1.369(12) .
O1B C17B 1.430(14) .
O2B C24B 1.226(12) .
O3B C34B 1.353(12) .
O3B C37B 1.433(14) .
C1B C2B 1.389(13) .
C1B C3B 1.405(14) 2
C1B C11B 1.490(14) .
C2B C3B 1.409(14) .
C2B C21B 1.559(14) .
C3B C1B 1.405(14) 2
C3B C31B 1.473(14) .
C11B C16B 1.401(14) .
C11B C12B 1.411(14) .
C12B C13B 1.378(15) .
C12B H12B 0.9500 .
C13B C14B 1.394(15) .
C13B H13B 0.9500 .
C14B C15B 1.410(14) .
C15B C16B 1.384(14) .
C15B H15B 0.9500 .
C16B H16B 0.9500 .
C17B H17D 0.9800 .
C17B H17E 0.9800 .
C17B H17F 0.9800 .
C21B C26B 1.491(13) .
C21B C22B 1.504(13) .
C21B C32B 1.539(13) .
C22B C23B 1.346(14) .
C22B H22B 0.9500 .
C23B C24B 1.445(15) .
C23B H23B 0.9500 .
C24B C25B 1.483(15) .
C25B C26B 1.333(14) .
C25B H25B 0.9500 .
C26B H26B 0.9500 .
C31B C32B 1.385(15) .
C31B C36B 1.386(14) .
C32B C33B 1.404(14) .
C33B C34B 1.393(14) .
C33B H33B 0.9500 .
C34B C35B 1.427(15) .
C35B C36B 1.370(14) .
C35B H35B 0.9500 .
C36B H36B 0.9500 .
C37B H37D 0.9800 .
C37B H37E 0.9800 .
C37B H37F 0.9800 .
O1C C14C 1.352(13) .
O1C C17C 1.466(15) .
O2C C24C 1.243(13) .
O3C C34C 1.369(13) .
O3C C37C 1.430(13) .
C1C C2C 1.392(15) .
C1C C3C 1.417(14) 3_665
C1C C11C 1.485(15) .
C2C C3C 1.396(15) .
C2C C21C 1.544(14) .
C3C C1C 1.417(14) 3_665
C3C C31C 1.467(15) .
C11C C16C 1.379(15) .
C11C C12C 1.407(15) .
C12C C13C 1.369(16) .
C12C H12C 0.9500 .
C13C C14C 1.418(18) .
C13C H13C 0.9500 .
C14C C15C 1.403(17) .
C15C C16C 1.365(15) .
C15C H15C 0.9500 .
C16C H16C 0.9500 .
C17C H17G 0.9800 .
C17C H17H 0.9800 .
C17C H17I 0.9800 .
C21C C26C 1.490(15) .
C21C C22C 1.507(14) .
C21C C32C 1.532(14) .
C22C C23C 1.326(15) .
C22C H22C 0.9500 .
C23C C24C 1.460(16) .
C23C H23C 0.9500 .
C24C C25C 1.466(14) .
C25C C26C 1.290(15) .
C25C H25C 0.9500 .
C26C H26C 0.9500 .
C31C C32C 1.376(14) .
C31C C36C 1.395(15) .
C32C C33C 1.403(15) .
C33C C34C 1.400(16) .
C33C H33C 0.9500 .
C34C C35C 1.380(16) .
C35C C36C 1.385(15) .
C35C H35C 0.9500 .
C36C H36C 0.9500 .
C37C H37G 0.9800 .
C37C H37H 0.9800 .
C37C H37I 0.9800 .
O1D C14D 1.356(12) .
O1D C17D 1.430(14) .
O2D C24D 1.235(12) .
O3D C34D 1.373(12) .
O3D C37D 1.440(13) .
C1D C2D 1.402(13) .
C1D C3D 1.408(13) 3
C1D C11D 1.474(14) .
C2D C3D 1.416(14) .
C2D C21D 1.532(12) .
C3D C1D 1.408(13) 3
C3D C31D 1.477(14) .
C11D C16D 1.389(14) .
C11D C12D 1.406(14) .
C12D C13D 1.383(15) .
C12D H12D 0.9500 .
C13D C14D 1.405(15) .
C13D H13D 0.9500 .
C14D C15D 1.389(15) .
C15D C16D 1.368(15) .
C15D H15D 0.9500 .
C16D H16D 0.9500 .
C17D H17J 0.9800 .
C17D H17K 0.9800 .
C17D H17L 0.9800 .
C21D C22D 1.475(14) .
C21D C26D 1.514(13) .
C21D C32D 1.546(14) .
C22D C23D 1.300(14) .
C22D H22D 0.9500 .
C23D C24D 1.458(13) .
C23D H23D 0.9500 .
C24D C25D 1.474(15) .
C25D C26D 1.301(14) .
C25D H25D 0.9500 .
C26D H26D 0.9500 .
C31D C36D 1.385(15) .
C31D C32D 1.409(14) .
C32D C33D 1.376(14) .
C33D C34D 1.396(15) .
C33D H33D 0.9500 .
C34D C35D 1.403(15) .
C35D C36D 1.403(15) .
C35D H35D 0.9500 .
C36D H36D 0.9500 .
C37D H37J 0.9800 .
C37D H37K 0.9800 .
C37D H37L 0.9800 .

loop_
_geom_torsion_atom_site_label_1
_geom_torsion_atom_site_label_2
_geom_torsion_atom_site_label_3
_geom_torsion_atom_site_label_4
_geom_torsion
_geom_torsion_site_symmetry_1
_geom_torsion_site_symmetry_4
C3A C1A C2A C3A 5.3(14) 2_655 .
C11A C1A C2A C3A -172.9(10) . .
C3A C1A C2A C21A -177.6(10) 2_655 .
C11A C1A C2A C21A 4.1(17) . .
C1A C2A C3A C1A -0.9(15) . 2_655
C21A C2A C3A C1A -178.3(10) . 2_655
C1A C2A C3A C31A 177.4(10) . .
C21A C2A C3A C31A -0.1(12) . .
C3A C1A C11A C16A 95.7(13) 2_655 .
C2A C1A C11A C16A -86.2(13) . .
C3A C1A C11A C12A -86.1(14) 2_655 .
C2A C1A C11A C12A 92.0(13) . .
C16A C11A C12A C13A 1.4(16) . .
C1A C11A C12A C13A -176.9(10) . .
C11A C12A C13A C14A -0.6(17) . .
C17A O1A C14A C13A 179.3(10) . .
C17A O1A C14A C15A -1.5(16) . .
C12A C13A C14A O1A 179.1(10) . .
C12A C13A C14A C15A -0.1(17) . .
O1A C14A C15A C16A -179.2(10) . .
C13A C14A C15A C16A 0.0(17) . .
C14A C15A C16A C11A 0.9(16) . .
C12A C11A C16A C15A -1.5(16) . .
C1A C11A C16A C15A 176.7(10) . .
C1A C2A C21A C26A 66.5(14) . .
C3A C2A C21A C26A -116.2(10) . .
C1A C2A C21A C32A -176.4(10) . .
C3A C2A C21A C32A 0.9(11) . .
C1A C2A C21A C22A -60.1(14) . .
C3A C2A C21A C22A 117.2(10) . .
C26A C21A C22A C23A -1.5(14) . .
C32A C21A C22A C23A -123.5(11) . .
C2A C21A C22A C23A 125.5(11) . .
C21A C22A C23A C24A -0.3(16) . .
C22A C23A C24A O2A -175.3(11) . .
C22A C23A C24A C25A 4.0(16) . .
O2A C24A C25A C26A 173.2(11) . .
C23A C24A C25A C26A -6.0(16) . .
C24A C25A C26A C21A 4.5(16) . .
C32A C21A C26A C25A 121.2(11) . .
C22A C21A C26A C25A -0.7(14) . .
C2A C21A C26A C25A -127.0(11) . .
C1A C3A C31A C36A -2(2) 2_655 .
C2A C3A C31A C36A -179.6(12) . .
C1A C3A C31A C32A 177.2(11) 2_655 .
C2A C3A C31A C32A -0.8(12) . .
C36A C31A C32A C33A -1.4(17) . .
C3A C31A C32A C33A 179.6(10) . .
C36A C31A C32A C21A -179.5(10) . .
C3A C31A C32A C21A 1.5(13) . .
C26A C21A C32A C33A -60.4(15) . .
C22A C21A C32A C33A 62.9(14) . .
C2A C21A C32A C33A -179.5(11) . .
C26A C21A C32A C31A 117.6(10) . .
C22A C21A C32A C31A -119.1(10) . .
C2A C21A C32A C31A -1.5(12) . .
C31A C32A C33A C34A -2.1(17) . .
C21A C32A C33A C34A 175.7(11) . .
C37A O3A C34A C33A 8.2(17) . .
C37A O3A C34A C35A -173.8(11) . .
C32A C33A C34A O3A -177.7(11) . .
C32A C33A C34A C35A 4.4(17) . .
O3A C34A C35A C36A 178.5(11) . .
C33A C34A C35A C36A -3.4(19) . .
C32A C31A C36A C35A 2.5(17) . .
C3A C31A C36A C35A -178.8(12) . .
C34A C35A C36A C31A -0.1(18) . .
C3B C1B C2B C3B -2.8(14) 2 .
C11B C1B C2B C3B 173.9(10) . .
C3B C1B C2B C21B 179.2(9) 2 .
C11B C1B C2B C21B -4.0(16) . .
C1B C2B C3B C1B -1.6(14) . 2
C21B C2B C3B C1B 176.6(9) . 2
C1B C2B C3B C31B -178.8(10) . .
C21B C2B C3B C31B -0.6(12) . .
C2B C1B C11B C16B -84.8(13) . .
C3B C1B C11B C16B 91.8(12) 2 .
C2B C1B C11B C12B 96.8(12) . .
C3B C1B C11B C12B -86.6(13) 2 .
C16B C11B C12B C13B -1.3(14) . .
C1B C11B C12B C13B 177.2(9) . .
C11B C12B C13B C14B 0.7(16) . .
C17B O1B C14B C13B 5.5(16) . .
C17B O1B C14B C15B -172.2(10) . .
C12B C13B C14B O1B -176.9(10) . .
C12B C13B C14B C15B 0.7(16) . .
O1B C14B C15B C16B 176.5(9) . .
C13B C14B C15B C16B -1.3(15) . .
C14B C15B C16B C11B 0.7(15) . .
C12B C11B C16B C15B 0.6(15) . .
C1B C11B C16B C15B -177.9(9) . .
C1B C2B C21B C26B 63.6(13) . .
C3B C2B C21B C26B -114.5(9) . .
C1B C2B C21B C22B -65.3(13) . .
C3B C2B C21B C22B 116.5(9) . .
C1B C2B C21B C32B 179.8(10) . .
C3B C2B C21B C32B 1.6(11) . .
C26B C21B C22B C23B -0.5(13) . .
C32B C21B C22B C23B -123.3(10) . .
C2B C21B C22B C23B 127.4(10) . .
C21B C22B C23B C24B -0.6(14) . .
C22B C23B C24B O2B -179.1(10) . .
C22B C23B C24B C25B 1.8(14) . .
O2B C24B C25B C26B 178.8(10) . .
C23B C24B C25B C26B -2.1(14) . .
C24B C25B C26B C21B 1.0(14) . .
C22B C21B C26B C25B 0.3(13) . .
C32B C21B C26B C25B 122.6(10) . .
C2B C21B C26B C25B -127.3(10) . .
C1B C3B C31B C32B -177.6(11) 2 .
C2B C3B C31B C32B -0.9(12) . .
C1B C3B C31B C36B 3.1(19) 2 .
C2B C3B C31B C36B 179.8(11) . .
C36B C31B C32B C33B 1.0(16) . .
C3B C31B C32B C33B -178.4(9) . .
C36B C31B C32B C21B -178.6(9) . .
C3B C31B C32B C21B 2.0(12) . .
C26B C21B C32B C31B 115.7(10) . .
C22B C21B C32B C31B -119.0(10) . .
C2B C21B C32B C31B -2.2(11) . .
C26B C21B C32B C33B -63.8(13) . .
C22B C21B C32B C33B 61.4(13) . .
C2B C21B C32B C33B 178.2(10) . .
C31B C32B C33B C34B 1.9(15) . .
C21B C32B C33B C34B -178.6(10) . .
C37B O3B C34B C33B -5.3(16) . .
C37B O3B C34B C35B 176.6(10) . .
C32B C33B C34B O3B 179.3(10) . .
C32B C33B C34B C35B -2.7(15) . .
O3B C34B C35B C36B 178.9(10) . .
C33B C34B C35B C36B 0.7(17) . .
C34B C35B C36B C31B 2.2(16) . .
C32B C31B C36B C35B -3.1(15) . .
C3B C31B C36B C35B 176.2(11) . .
C3C C1C C2C C3C 2.5(18) 3_665 .
C11C C1C C2C C3C -175.2(10) . .
C3C C1C C2C C21C -178.5(10) 3_665 .
C11C C1C C2C C21C 3.7(18) . .
C1C C2C C3C C1C -2.6(19) . 3_665
C21C C2C C3C C1C 178.3(10) . 3_665
C1C C2C C3C C31C 178.3(10) . .
C21C C2C C3C C31C -0.8(12) . .
C2C C1C C11C C16C 91.6(14) . .
C3C C1C C11C C16C -86.1(14) 3_665 .
C2C C1C C11C C12C -87.7(14) . .
C3C C1C C11C C12C 94.6(13) 3_665 .
C16C C11C C12C C13C -1.8(15) . .
C1C C11C C12C C13C 177.5(10) . .
C11C C12C C13C C14C 1.9(16) . .
C17C O1C C14C C15C 7.5(16) . .
C17C O1C C14C C13C -174.4(10) . .
C12C C13C C14C O1C -179.5(10) . .
C12C C13C C14C C15C -1.3(16) . .
O1C C14C C15C C16C 178.7(10) . .
C13C C14C C15C C16C 0.7(16) . .
C14C C15C C16C C11C -0.7(17) . .
C12C C11C C16C C15C 1.2(16) . .
C1C C11C C16C C15C -178.1(10) . .
C1C C2C C21C C26C -62.8(14) . .
C3C C2C C21C C26C 116.2(10) . .
C1C C2C C21C C22C 64.9(14) . .
C3C C2C C21C C22C -116.0(10) . .
C1C C2C C21C C32C 179.7(11) . .
C3C C2C C21C C32C -1.2(11) . .
C26C C21C C22C C23C -5.5(14) . .
C32C C21C C22C C23C 116.9(11) . .
C2C C21C C22C C23C -133.9(10) . .
C21C C22C C23C C24C 4.7(16) . .
C22C C23C C24C O2C 178.1(10) . .
C22C C23C C24C C25C -2.0(15) . .
O2C C24C C25C C26C -179.3(11) . .
C23C C24C C25C C26C 0.8(16) . .
C24C C25C C26C C21C -2.3(17) . .
C22C C21C C26C C25C 4.3(15) . .
C32C C21C C26C C25C -117.2(11) . .
C2C C21C C26C C25C 131.6(11) . .
C2C C3C C31C C32C 2.7(12) . .
C1C C3C C31C C32C -176.2(11) 3_665 .
C2C C3C C31C C36C -177.3(11) . .
C1C C3C C31C C36C 4(2) 3_665 .
C36C C31C C32C C33C -2.1(16) . .
C3C C31C C32C C33C 177.9(10) . .
C36C C31C C32C C21C 176.4(9) . .
C3C C31C C32C C21C -3.7(12) . .
C26C C21C C32C C31C -116.7(10) . .
C22C C21C C32C C31C 119.7(10) . .
C2C C21C C32C C31C 3.0(11) . .
C26C C21C C32C C33C 61.7(13) . .
C22C C21C C32C C33C -61.8(13) . .
C2C C21C C32C C33C -178.6(10) . .
C31C C32C C33C C34C -1.6(16) . .
C21C C32C C33C C34C -179.8(10) . .
C37C O3C C34C C35C 178.4(10) . .
C37C O3C C34C C33C -1.6(15) . .
C32C C33C C34C O3C -175.1(10) . .
C32C C33C C34C C35C 4.9(16) . .
O3C C34C C35C C36C 175.1(10) . .
C33C C34C C35C C36C -4.9(18) . .
C34C C35C C36C C31C 1.1(17) . .
C32C C31C C36C C35C 2.3(16) . .
C3C C31C C36C C35C -177.7(11) . .
C3D C1D C2D C3D 1.6(16) 3 .
C11D C1D C2D C3D -179.6(9) . .
C3D C1D C2D C21D 178.3(9) 3 .
C11D C1D C2D C21D -2.9(16) . .
C1D C2D C3D C1D -1.7(17) . 3
C21D C2D C3D C1D -178.9(9) . 3
C1D C2D C3D C31D -179.7(9) . .
C21D C2D C3D C31D 3.1(11) . .
C2D C1D C11D C16D 88.7(13) . .
C3D C1D C11D C16D -92.5(12) 3 .
C2D C1D C11D C12D -95.7(12) . .
C3D C1D C11D C12D 83.1(13) 3 .
C16D C11D C12D C13D -0.4(15) . .
C1D C11D C12D C13D -176.2(9) . .
C11D C12D C13D C14D 0.5(16) . .
C17D O1D C14D C15D 163.4(10) . .
C17D O1D C14D C13D -15.2(16) . .
C12D C13D C14D O1D 178.1(10) . .
C12D C13D C14D C15D -0.4(15) . .
O1D C14D C15D C16D -178.4(10) . .
C13D C14D C15D C16D 0.3(16) . .
C14D C15D C16D C11D -0.2(17) . .
C12D C11D C16D C15D 0.3(15) . .
C1D C11D C16D C15D 176.0(10) . .
C1D C2D C21D C22D 64.4(13) . .
C3D C2D C21D C22D -118.5(10) . .
C1D C2D C21D C26D -64.2(13) . .
C3D C2D C21D C26D 112.9(10) . .
C1D C2D C21D C32D -178.6(10) . .
C3D C2D C21D C32D -1.6(11) . .
C26D C21D C22D C23D 0.4(14) . .
C2D C21D C22D C23D -128.0(10) . .
C32D C21D C22D C23D 119.3(11) . .
C21D C22D C23D C24D 0.2(16) . .
C22D C23D C24D O2D 176.7(10) . .
C22D C23D C24D C25D -1.8(14) . .
O2D C24D C25D C26D -175.6(10) . .
C23D C24D C25D C26D 2.9(14) . .
C24D C25D C26D C21D -2.4(16) . .
C22D C21D C26D C25D 0.8(14) . .
C2D C21D C26D C25D 130.7(10) . .
C32D C21D C26D C25D -118.8(11) . .
C1D C3D C31D C36D -4(2) 3 .
C2D C3D C31D C36D 174.2(11) . .
C1D C3D C31D C32D 178.7(11) 3 .
C2D C3D C31D C32D -3.5(12) . .
C36D C31D C32D C33D 2.6(16) . .
C3D C31D C32D C33D -179.4(10) . .
C36D C31D C32D C21D -175.6(9) . .
C3D C31D C32D C21D 2.5(12) . .
C22D C21D C32D C33D -57.6(13) . .
C26D C21D C32D C33D 64.0(13) . .
C2D C21D C32D C33D -178.7(10) . .
C22D C21D C32D C31D 120.5(9) . .
C26D C21D C32D C31D -117.9(9) . .
C2D C21D C32D C31D -0.6(11) . .
C31D C32D C33D C34D -2.2(16) . .
C21D C32D C33D C34D 175.6(10) . .
C37D O3D C34D C33D -3.7(15) . .
C37D O3D C34D C35D 174.7(10) . .
C32D C33D C34D O3D 177.9(10) . .
C32D C33D C34D C35D -0.4(16) . .
O3D C34D C35D C36D -175.9(9) . .
C33D C34D C35D C36D 2.6(16) . .
C32D C31D C36D C35D -0.2(16) . .
C3D C31D C36D C35D -177.7(11) . .
C34D C35D C36D C31D -2.2(16) . .
